data_1542366
loop_
_publ_author_name
'Gonz\'alez-Fern\'andez, Rebeca'
'Gonz\'alez-Liste, Pedro J.'
'Borge, Javier'
'Crochet, Pascale'
'Cadierno, Victorio'

_publ_section_title
;
 Chlorophosphines as auxiliary ligands in ruthenium-catalyzed nitrile
 hydration reactions: application to the preparation of \b-ketoamides
;
_journal_issue 12
_journal_name_full 'Catal. Sci. Technol.'
_journal_page_first 4398
_journal_paper_doi 10.1039/C5CY02142A
_journal_volume 6
_journal_year 2016
_chemical_formula_sum 'C22 H36 Cl3 P Ru'
_chemical_formula_weight 538.90
_space_group_crystal_system triclinic
_space_group_IT_number 2
_space_group_name_Hall '-P 1'
_space_group_name_H-M_alt 'P -1'
_symmetry_space_group_name_Hall '-P 1'
_symmetry_space_group_name_H-M 'P -1'
_atom_sites_solution_hydrogens geom
_audit_creation_method SHELXL97
_audit_update_record
;
2015-07-30 deposited with the CCDC.
2016-02-03 downloaded from the CCDC.
;
_cell_angle_alpha 103.182(3)
_cell_angle_beta 92.237(3)
_cell_angle_gamma 90.962(3)
_cell_formula_units_Z 2
_cell_length_a 7.6344(3)
_cell_length_b 10.5128(3)
_cell_length_c 15.3514(6)
_cell_measurement_reflns_used 6203
_cell_measurement_temperature 293(2)
_cell_measurement_theta_max 69.5410
_cell_measurement_theta_min 4.2900
_cell_volume 1198.29(8)
_computing_cell_refinement 'CrysAlis Pro RED (Oxford Diffraction Ltd., 2008)'
_computing_data_collection 'CrysAlis Pro CCD (Oxford Diffraction Ltd., 2008)'
_computing_data_reduction 'CrysAlis Pro RED (Oxford Diffraction Ltd., 2008)'
_computing_molecular_graphics 'ORTEP (Farrugia, 2012)'
_computing_publication_material 'SHELXL97 (Sheldrick, 1997)'
_computing_structure_refinement 'SHELXL97 (Sheldrick, 1997)'
_computing_structure_solution '<i>SUPERFLIP</i> (Palatinus et al., 2007)'
_diffrn_ambient_temperature 293(2)
_diffrn_measured_fraction_theta_full 0.994
_diffrn_measured_fraction_theta_max 0.975
_diffrn_measurement_device_type 'Xcalibur, Onyx, Nova'
_diffrn_radiation_type CuK\a
_diffrn_radiation_wavelength 1.54184
_diffrn_reflns_av_R_equivalents 0.0399
_diffrn_reflns_av_unetI/netI 0.0440
_diffrn_reflns_Laue_measured_fraction_full 0.994
_diffrn_reflns_Laue_measured_fraction_max 0.975
_diffrn_reflns_limit_h_max 9
_diffrn_reflns_limit_h_min -8
_diffrn_reflns_limit_k_max 9
_diffrn_reflns_limit_k_min -12
_diffrn_reflns_limit_l_max 18
_diffrn_reflns_limit_l_min -17
_diffrn_reflns_number 9679
_diffrn_reflns_point_group_measured_fraction_full 0.994
_diffrn_reflns_point_group_measured_fraction_max 0.975
_diffrn_reflns_theta_full 67.684
_diffrn_reflns_theta_max 69.679
_diffrn_reflns_theta_min 4.321
_diffrn_source 'sealed X-ray tube'
_exptl_absorpt_coefficient_mu 9.030
_exptl_absorpt_correction_T_max 1.00000
_exptl_absorpt_correction_T_min 0.44180
_exptl_absorpt_correction_type multi-scan
_exptl_absorpt_process_details
;
CrysAlisPro, Agilent Technologies,
Version 1.171.37.35 (release 13-08-2014 CrysAlis171 .NET)
(compiled Aug 13 2014,18:06:01)
Empirical absorption correction using spherical harmonics,
 implemented in SCALE3 ABSPACK scaling algorithm.
;
_exptl_crystal_colour 'pale red'
_exptl_crystal_density_diffrn 1.494
_exptl_crystal_description needle
_exptl_crystal_F_000 556
_exptl_crystal_size_max 0.19
_exptl_crystal_size_mid 0.09
_exptl_crystal_size_min 0.03
_refine_diff_density_max 0.645
_refine_diff_density_min -0.769
_refine_diff_density_rms 0.076
_refine_ls_extinction_method none
_refine_ls_goodness_of_fit_ref 1.060
_refine_ls_hydrogen_treatment constr
_refine_ls_matrix_type full
_refine_ls_number_parameters 244
_refine_ls_number_reflns 4410
_refine_ls_number_restraints 0
_refine_ls_restrained_S_all 1.060
_refine_ls_R_factor_all 0.0388
_refine_ls_R_factor_gt 0.0335
_refine_ls_shift/su_max 0.001
_refine_ls_shift/su_mean 0.000
_refine_ls_structure_factor_coef Fsqd
_refine_ls_weighting_details 'w=1/[\s^2^(Fo^2^)+(0.0480P)^2^+0.0973P] where P=(Fo^2^+2Fc^2^)/3'
_refine_ls_weighting_scheme calc
_refine_ls_wR_factor_gt 0.0842
_refine_ls_wR_factor_ref 0.0920
_reflns_Friedel_coverage 0.000
_reflns_number_gt 3951
_reflns_number_total 4410
_reflns_threshold_expression 'I > 2\s(I)'
_cod_data_source_file c5cy02142a2.cif
_cod_data_source_block 2g
_cod_depositor_comments 'Adding full bibliography for 1542366--1542367.cif.'
_cod_database_code 1542366
_shelx_space_group_comment
;
The symmetry employed for this shelxl refinement is uniquely defined
by the following loop, which should always be used as a source of
symmetry information in preference to the above space-group names.
They are only intended as comments.
;

loop_
_space_group_symop_operation_xyz
'x, y, z'
'-x, -y, -z'

loop_
_atom_site_label
_atom_site_type_symbol
_atom_site_fract_x
_atom_site_fract_y
_atom_site_fract_z
_atom_site_U_iso_or_equiv
_atom_site_adp_type
_atom_site_occupancy
_atom_site_site_symmetry_order
_atom_site_calc_flag
_atom_site_refinement_flags_posn
_atom_site_refinement_flags_adp
Ru1 Ru 0.57027(3) 0.28612(2) 0.34310(2) 0.03657(10) Uani 1 1 d . .
Cl3 Cl 0.70194(11) 0.06921(8) 0.13434(6) 0.0477(2) Uani 1 1 d . .
Cl2 Cl 0.36367(11) 0.44423(7) 0.31596(6) 0.0475(2) Uani 1 1 d . .
P1 P 0.48620(10) 0.14309(7) 0.20706(5) 0.03457(17) Uani 1 1 d . .
Cl1 Cl 0.33071(14) 0.19678(9) 0.41024(6) 0.0596(2) Uani 1 1 d . .
C18 C 0.4832(5) -0.0833(3) 0.2726(2) 0.0494(8) Uani 1 1 d . .
H18A H 0.5913 -0.1116 0.2438 0.059 Uiso 1 1 calc R U
H18B H 0.5136 -0.0242 0.3298 0.059 Uiso 1 1 calc R U
C21 C 0.2230(7) -0.2246(4) 0.1395(3) 0.0682(12) Uani 1 1 d . .
H21A H 0.1119 -0.1998 0.1662 0.082 Uiso 1 1 calc R U
H21B H 0.1982 -0.2846 0.0821 0.082 Uiso 1 1 calc R U
C16 C 0.1699(4) 0.2161(4) 0.1370(2) 0.0455(7) Uani 1 1 d . .
H16A H 0.1625 0.2870 0.1896 0.055 Uiso 1 1 calc R U
H16B H 0.1186 0.1380 0.1503 0.055 Uiso 1 1 calc R U
C17 C 0.3754(5) -0.0115(3) 0.2141(2) 0.0410(7) Uani 1 1 d . .
H17 H 0.2676 0.0133 0.2456 0.049 Uiso 1 1 calc R U
C12 C 0.4459(5) 0.3109(3) 0.0880(2) 0.0434(7) Uani 1 1 d . .
H12A H 0.4503 0.3859 0.1384 0.052 Uiso 1 1 calc R U
H12B H 0.5651 0.2910 0.0708 0.052 Uiso 1 1 calc R U
C1 C 0.7669(6) 0.2103(4) 0.4284(3) 0.0546(9) Uani 1 1 d . .
C13 C 0.3403(5) 0.3432(4) 0.0096(3) 0.0533(9) Uani 1 1 d . .
H13A H 0.3918 0.4203 -0.0051 0.064 Uiso 1 1 calc R U
H13B H 0.3461 0.2712 -0.0424 0.064 Uiso 1 1 calc R U
C14 C 0.1506(6) 0.3677(4) 0.0313(3) 0.0563(9) Uani 1 1 d . .
H14A H 0.0865 0.3842 -0.0207 0.068 Uiso 1 1 calc R U
H14B H 0.1437 0.4445 0.0798 0.068 Uiso 1 1 calc R U
C15 C 0.0670(5) 0.2498(4) 0.0583(3) 0.0510(8) Uani 1 1 d . .
H15A H -0.0526 0.2691 0.0748 0.061 Uiso 1 1 calc R U
H15B H 0.0637 0.1751 0.0077 0.061 Uiso 1 1 calc R U
C9 C 0.9273(7) 0.6569(5) 0.3783(4) 0.0752(13) Uani 1 1 d . .
H9A H 0.9327 0.7362 0.3574 0.113 Uiso 1 1 calc R U
H9B H 0.8986 0.6767 0.4402 0.113 Uiso 1 1 calc R U
H9C H 1.0389 0.6159 0.3720 0.113 Uiso 1 1 calc R U
C22 C 0.3179(6) -0.1031(3) 0.1248(3) 0.0522(9) Uani 1 1 d . .
H22A H 0.2407 -0.0575 0.0913 0.063 Uiso 1 1 calc R U
H22B H 0.4200 -0.1287 0.0899 0.063 Uiso 1 1 calc R U
C11 C 0.3613(4) 0.1934(3) 0.1154(2) 0.0387(7) Uani 1 1 d . .
H11 H 0.3625 0.1199 0.0631 0.046 Uiso 1 1 calc R U
C19 C 0.3817(7) -0.2015(4) 0.2880(3) 0.0611(10) Uani 1 1 d . .
H19A H 0.4541 -0.2471 0.3238 0.073 Uiso 1 1 calc R U
H19B H 0.2779 -0.1729 0.3207 0.073 Uiso 1 1 calc R U
C4 C 0.7809(5) 0.4401(3) 0.3575(2) 0.0464(8) Uani 1 1 d . .
C6 C 0.7100(6) 0.3337(4) 0.4783(3) 0.0544(9) Uani 1 1 d . .
H6 H 0.6418 0.3356 0.5314 0.065 Uiso 1 1 calc R U
C3 C 0.8416(4) 0.3190(4) 0.3081(3) 0.0496(8) Uani 1 1 d . .
H3 H 0.8692 0.3094 0.2451 0.059 Uiso 1 1 calc R U
C5 C 0.7175(5) 0.4444(3) 0.4440(2) 0.0473(8) Uani 1 1 d . .
H5 H 0.6538 0.5213 0.4737 0.057 Uiso 1 1 calc R U
C2 C 0.8343(5) 0.2073(4) 0.3449(3) 0.0523(9) Uani 1 1 d . .
H2 H 0.8549 0.1219 0.3055 0.063 Uiso 1 1 calc R U
C8 C 0.7869(5) 0.5646(4) 0.3232(3) 0.0558(9) Uani 1 1 d . .
H8 H 0.6736 0.6065 0.3342 0.067 Uiso 1 1 calc R U
C20 C 0.3282(7) -0.2936(4) 0.1994(3) 0.0690(12) Uani 1 1 d . .
H20A H 0.4324 -0.3287 0.1694 0.083 Uiso 1 1 calc R U
H20B H 0.2589 -0.3661 0.2103 0.083 Uiso 1 1 calc R U
C10 C 0.8168(8) 0.5430(5) 0.2234(3) 0.0821(15) Uani 1 1 d . .
H10A H 0.8190 0.6257 0.2068 0.123 Uiso 1 1 calc R U
H10B H 0.9267 0.5012 0.2105 0.123 Uiso 1 1 calc R U
H10C H 0.7236 0.4885 0.1900 0.123 Uiso 1 1 calc R U
C7 C 0.7600(8) 0.0914(4) 0.4679(3) 0.0787(15) Uani 1 1 d . .
H7A H 0.7093 0.1139 0.5254 0.118 Uiso 1 1 calc R U
H7B H 0.6898 0.0237 0.4288 0.118 Uiso 1 1 calc R U
H7C H 0.8767 0.0611 0.4744 0.118 Uiso 1 1 calc R U

loop_
_atom_site_aniso_label
_atom_site_aniso_U_11
_atom_site_aniso_U_22
_atom_site_aniso_U_33
_atom_site_aniso_U_23
_atom_site_aniso_U_13
_atom_site_aniso_U_12
Ru1 0.04072(15) 0.03479(15) 0.03180(14) 0.00261(9) 0.00061(10) 0.00435(10)
Cl3 0.0441(4) 0.0500(4) 0.0443(4) -0.0001(3) 0.0069(3) 0.0057(3)
Cl2 0.0501(4) 0.0403(4) 0.0480(4) 0.0018(3) -0.0033(4) 0.0108(3)
P1 0.0370(4) 0.0325(4) 0.0325(4) 0.0042(3) 0.0002(3) 0.0012(3)
Cl1 0.0701(6) 0.0564(5) 0.0523(5) 0.0093(4) 0.0225(4) -0.0025(4)
C18 0.062(2) 0.0395(17) 0.0458(19) 0.0097(14) -0.0087(16) -0.0007(15)
C21 0.086(3) 0.052(2) 0.066(3) 0.0160(19) -0.021(2) -0.024(2)
C16 0.0378(17) 0.0517(19) 0.050(2) 0.0175(15) 0.0020(15) 0.0002(14)
C17 0.0474(18) 0.0352(15) 0.0411(17) 0.0107(13) -0.0009(14) 0.0002(13)
C12 0.0464(18) 0.0389(16) 0.0445(18) 0.0095(13) 0.0019(14) -0.0054(14)
C1 0.065(2) 0.0485(19) 0.046(2) 0.0066(15) -0.0188(18) 0.0091(17)
C13 0.062(2) 0.0492(19) 0.054(2) 0.0227(16) 0.0002(18) -0.0040(17)
C14 0.064(2) 0.0461(19) 0.063(2) 0.0230(17) -0.0122(19) 0.0039(17)
C15 0.0431(19) 0.054(2) 0.056(2) 0.0158(16) -0.0078(16) -0.0036(15)
C9 0.076(3) 0.061(3) 0.082(3) 0.003(2) 0.005(3) -0.018(2)
C22 0.066(2) 0.0419(18) 0.047(2) 0.0095(14) -0.0094(17) -0.0084(16)
C11 0.0415(17) 0.0361(15) 0.0380(16) 0.0081(12) -0.0011(13) -0.0024(13)
C19 0.086(3) 0.048(2) 0.054(2) 0.0226(17) -0.003(2) -0.0020(19)
C4 0.0402(17) 0.0451(17) 0.0489(19) 0.0017(14) -0.0049(15) -0.0047(14)
C6 0.062(2) 0.059(2) 0.0376(18) 0.0033(15) -0.0113(16) 0.0059(18)
C3 0.0345(17) 0.059(2) 0.049(2) -0.0012(16) 0.0013(15) 0.0015(15)
C5 0.0503(19) 0.0416(17) 0.0415(18) -0.0065(14) -0.0072(15) 0.0017(14)
C2 0.048(2) 0.052(2) 0.051(2) 0.0002(16) -0.0095(16) 0.0117(16)
C8 0.044(2) 0.051(2) 0.073(3) 0.0162(18) -0.0001(18) -0.0028(16)
C20 0.101(4) 0.040(2) 0.067(3) 0.0174(18) -0.011(2) -0.014(2)
C10 0.095(4) 0.084(3) 0.070(3) 0.029(2) -0.012(3) -0.034(3)
C7 0.112(4) 0.058(2) 0.064(3) 0.016(2) -0.033(3) 0.010(2)

loop_
_atom_type_symbol
_atom_type_description
_atom_type_scat_dispersion_real
_atom_type_scat_dispersion_imag
_atom_type_scat_source
C C 0.0181 0.0091 'International Tables Vol C Tables 4.2.6.8 and 6.1.1.4'
H H 0.0000 0.0000 'International Tables Vol C Tables 4.2.6.8 and 6.1.1.4'
P P 0.2955 0.4335 'International Tables Vol C Tables 4.2.6.8 and 6.1.1.4'
Cl Cl 0.3639 0.7018 'International Tables Vol C Tables 4.2.6.8 and 6.1.1.4'
Ru Ru 0.0552 3.2960 'International Tables Vol C Tables 4.2.6.8 and 6.1.1.4'

loop_
_geom_angle_atom_site_label_1
_geom_angle_atom_site_label_2
_geom_angle_atom_site_label_3
_geom_angle
C2 Ru1 C3 37.59(16)
C2 Ru1 C1 36.72(15)
C3 Ru1 C1 67.54(16)
C2 Ru1 C4 67.34(14)
C3 Ru1 C4 37.38(13)
C1 Ru1 C4 80.09(15)
C2 Ru1 C6 65.82(14)
C3 Ru1 C6 78.39(15)
C1 Ru1 C6 37.34(14)
C4 Ru1 C6 66.34(15)
C2 Ru1 C5 77.72(13)
C3 Ru1 C5 66.35(13)
C1 Ru1 C5 66.47(13)
C4 Ru1 C5 37.05(14)
C6 Ru1 C5 35.87(15)
C2 Ru1 P1 93.17(10)
C3 Ru1 P1 95.97(10)
C1 Ru1 P1 115.53(10)
C4 Ru1 P1 123.60(10)
C6 Ru1 P1 152.46(10)
C5 Ru1 P1 160.59(10)
C2 Ru1 Cl2 153.07(12)
C3 Ru1 Cl2 115.52(11)
C1 Ru1 Cl2 152.90(10)
C4 Ru1 Cl2 88.17(10)
C6 Ru1 Cl2 115.57(10)
C5 Ru1 Cl2 89.54(10)
P1 Ru1 Cl2 91.32(3)
C2 Ru1 Cl1 121.33(12)
C3 Ru1 Cl1 158.52(11)
C1 Ru1 Cl1 91.58(12)
C4 Ru1 Cl1 147.53(10)
C6 Ru1 Cl1 88.05(12)
C5 Ru1 Cl1 111.02(10)
P1 Ru1 Cl1 88.37(3)
Cl2 Ru1 Cl1 85.31(3)
C17 P1 C11 103.57(15)
C17 P1 Cl3 99.81(11)
C11 P1 Cl3 97.51(11)
C17 P1 Ru1 116.38(11)
C11 P1 Ru1 123.60(10)
Cl3 P1 Ru1 112.02(4)
C19 C18 C17 111.1(3)
C20 C21 C22 112.6(4)
C11 C16 C15 110.8(3)
C18 C17 C22 111.1(3)
C18 C17 P1 111.2(2)
C22 C17 P1 115.9(2)
C13 C12 C11 110.2(3)
C2 C1 C6 117.2(4)
C2 C1 C7 122.5(4)
C6 C1 C7 120.3(4)
C2 C1 Ru1 70.3(2)
C6 C1 Ru1 71.9(2)
C7 C1 Ru1 130.7(3)
C14 C13 C12 111.7(3)
C13 C14 C15 110.7(3)
C16 C15 C14 111.2(3)
C21 C22 C17 110.9(3)
C16 C11 C12 111.7(3)
C16 C11 P1 111.7(2)
C12 C11 P1 113.1(2)
C20 C19 C18 110.4(3)
C3 C4 C5 117.8(3)
C3 C4 C8 122.8(4)
C5 C4 C8 119.3(3)
C3 C4 Ru1 70.2(2)
C5 C4 Ru1 72.2(2)
C8 C4 Ru1 130.5(3)
C5 C6 C1 121.3(4)
C5 C6 Ru1 72.3(2)
C1 C6 Ru1 70.7(2)
C2 C3 C4 119.7(4)
C2 C3 Ru1 70.9(2)
C4 C3 Ru1 72.4(2)
C6 C5 C4 121.4(3)
C6 C5 Ru1 71.8(2)
C4 C5 Ru1 70.79(18)
C1 C2 C3 122.5(3)
C1 C2 Ru1 73.0(2)
C3 C2 Ru1 71.5(2)
C4 C8 C10 114.3(4)
C4 C8 C9 108.5(4)
C10 C8 C9 111.0(4)
C21 C20 C19 111.3(3)

loop_
_geom_bond_atom_site_label_1
_geom_bond_atom_site_label_2
_geom_bond_distance
Ru1 C2 2.194(4)
Ru1 C3 2.202(4)
Ru1 C1 2.228(4)
Ru1 C4 2.231(3)
Ru1 C6 2.243(4)
Ru1 C5 2.249(3)
Ru1 P1 2.3377(8)
Ru1 Cl2 2.4035(8)
Ru1 Cl1 2.4125(9)
Cl3 P1 2.0865(11)
P1 C17 1.847(3)
P1 C11 1.849(3)
C18 C19 1.523(5)
C18 C17 1.524(5)
C21 C20 1.510(7)
C21 C22 1.524(5)
C16 C11 1.522(5)
C16 C15 1.527(5)
C17 C22 1.529(5)
C12 C13 1.528(5)
C12 C11 1.534(4)
C1 C2 1.393(6)
C1 C6 1.432(5)
C1 C7 1.509(6)
C13 C14 1.512(6)
C14 C15 1.532(5)
C9 C8 1.525(6)
C19 C20 1.516(6)
C4 C3 1.421(5)
C4 C5 1.423(5)
C4 C8 1.518(5)
C6 C5 1.383(6)
C3 C2 1.416(6)
C8 C10 1.523(7)
